data_4335363
loop_
_publ_author_name
'Arvind K. Gupta'
'S. Arun Dixith Reddy'
'Ramamoorthy Boomishankar'

_publ_section_title
;
 Facile Formation of Stable Tris(imido)phosphate Trianions as Their Tri-
 and Hexanuclear Pd(II) Complexes in Protic Solvents
;
_journal_name_full 'Inorganic Chemistry'
_journal_page_first 7608
_journal_page_last 7614
_journal_paper_doi 10.1021/ic400686e
_journal_volume 52
_journal_year 2013
_chemical_formula_sum 'C30 H68 N6 O14 P2 Pd6 S2'
_chemical_formula_weight 1501.36
_chemical_name_systematic
; 
 ? 
;
_space_group_IT_number 15
_symmetry_cell_setting monoclinic
_symmetry_space_group_name_Hall '-C 2yc'
_symmetry_space_group_name_H-M 'C 1 2/c 1'
_atom_sites_solution_hydrogens geom
_atom_sites_solution_primary direct
_atom_sites_solution_secondary difmap
_audit_creation_method SHELXL-97
_cell_angle_alpha 90.00
_cell_angle_beta 120.349(2)
_cell_angle_gamma 90.00
_cell_formula_units_Z 4
_cell_length_a 24.812(3)
_cell_length_b 9.7381(14)
_cell_length_c 23.628(3)
_cell_measurement_reflns_used 2382
_cell_measurement_temperature 100(2)
_cell_measurement_theta_max 28.31
_cell_measurement_theta_min 2.31
_cell_volume 4926.7(11)
_computing_cell_refinement 'Bruker SAINT'
_computing_data_collection 'Bruker APEX2'
_computing_data_reduction 'Bruker SAINT'
_computing_molecular_graphics 'Bruker SHELXTL'
_computing_publication_material 'Bruker SHELXTL'
_computing_structure_refinement 'SHELXL-97 (Sheldrick, 2008)'
_computing_structure_solution 'SHELXS-97 (Sheldrick, 2008)'
_diffrn_ambient_temperature 100(2)
_diffrn_measured_fraction_theta_full 0.966
_diffrn_measured_fraction_theta_max 0.966
_diffrn_measurement_device_type 'Bruker APEX-II CCD'
_diffrn_measurement_method 'phi and omega scans'
_diffrn_radiation_monochromator graphite
_diffrn_radiation_source 'fine-focus sealed tube'
_diffrn_radiation_type MoK\a
_diffrn_radiation_wavelength 0.71073
_diffrn_reflns_av_R_equivalents 0.0463
_diffrn_reflns_av_sigmaI/netI 0.0549
_diffrn_reflns_limit_h_max 21
_diffrn_reflns_limit_h_min -29
_diffrn_reflns_limit_k_max 11
_diffrn_reflns_limit_k_min -7
_diffrn_reflns_limit_l_max 28
_diffrn_reflns_limit_l_min -25
_diffrn_reflns_number 11489
_diffrn_reflns_theta_full 25.00
_diffrn_reflns_theta_max 25.00
_diffrn_reflns_theta_min 1.90
_exptl_absorpt_coefficient_mu 2.355
_exptl_absorpt_correction_T_max 0.7457
_exptl_absorpt_correction_T_min 0.6759
_exptl_absorpt_correction_type multi-scan
_exptl_absorpt_process_details SADABS
_exptl_crystal_colour orange
_exptl_crystal_density_diffrn 2.024
_exptl_crystal_description prism
_exptl_crystal_F_000 2960
_exptl_crystal_size_max 0.26
_exptl_crystal_size_mid 0.10
_exptl_crystal_size_min 0.06
_refine_diff_density_max 1.262
_refine_diff_density_min -0.834
_refine_diff_density_rms 0.156
_refine_ls_extinction_method none
_refine_ls_goodness_of_fit_ref 1.037
_refine_ls_hydrogen_treatment constr
_refine_ls_matrix_type full
_refine_ls_number_parameters 272
_refine_ls_number_reflns 4197
_refine_ls_number_restraints 20
_refine_ls_restrained_S_all 1.038
_refine_ls_R_factor_all 0.0541
_refine_ls_R_factor_gt 0.0373
_refine_ls_shift/su_max 0.003
_refine_ls_shift/su_mean 0.000
_refine_ls_structure_factor_coef Fsqd
_refine_ls_weighting_details 'calc w=1/[\s^2^(Fo^2^)+(0.0368P)^2^+17.4423P] where P=(Fo^2^+2Fc^2^)/3'
_refine_ls_weighting_scheme calc
_refine_ls_wR_factor_gt 0.0810
_refine_ls_wR_factor_ref 0.0887
_reflns_number_gt 3339
_reflns_number_total 4197
_reflns_threshold_expression >2sigma(I)
_cod_data_source_file ic400686e_7b.cif
_cod_data_source_block compound7b
_cod_database_code 4335363

loop_
_symmetry_equiv_pos_as_xyz
'x, y, z'
'-x, y, -z+1/2'
'x+1/2, y+1/2, z'
'-x+1/2, y+1/2, -z+1/2'
'-x, -y, -z'
'x, -y, z-1/2'
'-x+1/2, -y+1/2, -z'
'x+1/2, -y+1/2, z-1/2'

loop_
_atom_site_label
_atom_site_type_symbol
_atom_site_fract_x
_atom_site_fract_y
_atom_site_fract_z
_atom_site_U_iso_or_equiv
_atom_site_adp_type
_atom_site_occupancy
_atom_site_symmetry_multiplicity
_atom_site_calc_flag
_atom_site_refinement_flags
_atom_site_disorder_assembly
_atom_site_disorder_group
Pd1 Pd 1.107065(19) 0.35382(5) 0.80653(2) 0.01262(13) Uani 1 1 d . . .
Pd2 Pd 1.016430(19) 0.35051(6) 0.85308(2) 0.01348(13) Uani 1 1 d . . .
Pd3 Pd 0.94026(2) 0.09326(6) 0.77679(2) 0.01550(13) Uani 1 1 d . . .
P1 P 0.89257(7) 0.31506(19) 0.80714(7) 0.0132(4) Uani 1 1 d . . .
O11 O 0.85135(18) 0.3581(5) 0.83139(19) 0.0181(10) Uani 1 1 d . . .
O1 O 0.9100(2) -0.0216(6) 0.6941(2) 0.0291(12) Uani 1 1 d . . .
O2 O 0.9861(2) -0.0335(6) 0.6694(2) 0.0282(12) Uani 1 1 d . . .
O3 O 1.15981(19) 0.2579(6) 0.89522(19) 0.0240(11) Uani 1 1 d . . .
O4 O 1.08995(18) 0.2508(6) 0.92883(19) 0.0236(11) Uani 1 1 d . . .
O5 O 1.07155(18) 0.4941(5) 0.84348(19) 0.0158(10) Uani 1 1 d D . .
H5 H 1.103(3) 0.469(10) 0.882(2) 0.06(3) Uiso 1 1 d D . .
C1 C 0.9342(3) -0.0633(7) 0.6622(3) 0.0172(14) Uani 1 1 d . . .
C2 C 0.8965(3) -0.1664(9) 0.6088(3) 0.0329(19) Uani 1 1 d . . .
H2A H 0.8567 -0.1831 0.6069 0.049 Uiso 1 1 calc R . .
H2B H 0.9199 -0.2526 0.6184 0.049 Uiso 1 1 calc R . .
H2C H 0.8886 -0.1303 0.5666 0.049 Uiso 1 1 calc R . .
C3 C 1.1426(3) 0.2246(8) 0.9350(3) 0.0190(15) Uani 1 1 d . . .
C4 C 1.1873(3) 0.1455(9) 0.9953(3) 0.0285(18) Uani 1 1 d . . .
H4A H 1.1679 0.1269 1.0217 0.043 Uiso 1 1 calc R . .
H4B H 1.2254 0.1996 1.0211 0.043 Uiso 1 1 calc R . .
H4C H 1.1978 0.0585 0.9824 0.043 Uiso 1 1 calc R . .
N1 N 0.8644(2) 0.2205(6) 0.7382(2) 0.0145(12) Uani 1 1 d . . .
C11 C 0.8003(3) 0.1631(7) 0.7004(3) 0.0156(14) Uani 1 1 d . . .
H11 H 0.7963 0.1192 0.6602 0.019 Uiso 1 1 calc R . .
C12 C 0.7518(3) 0.2768(8) 0.6777(3) 0.0230(17) Uani 1 1 d . . .
H12A H 0.7607 0.3456 0.6531 0.035 Uiso 1 1 calc R . .
H12B H 0.7534 0.3202 0.7159 0.035 Uiso 1 1 calc R . .
H12C H 0.7102 0.2379 0.6493 0.035 Uiso 1 1 calc R . .
C13 C 0.7896(3) 0.0514(8) 0.7386(3) 0.0248(16) Uani 1 1 d . . .
H13A H 0.8218 -0.0193 0.7518 0.037 Uiso 1 1 calc R . .
H13B H 0.7484 0.0102 0.7109 0.037 Uiso 1 1 calc R . .
H13C H 0.7917 0.0915 0.7777 0.037 Uiso 1 1 calc R . .
N2 N 0.9307(2) 0.4325(6) 0.7868(2) 0.0124(11) Uani 1 1 d . . .
C21 C 0.9259(3) 0.5859(8) 0.7900(3) 0.0181(14) Uani 1 1 d . . .
H21 H 0.9543 0.6268 0.7760 0.022 Uiso 1 1 calc R . .
C22 C 0.9484(3) 0.6358(8) 0.8590(3) 0.0264(17) Uani 1 1 d . . .
H22A H 0.9907 0.6011 0.8884 0.040 Uiso 1 1 calc R . .
H22B H 0.9202 0.6022 0.8737 0.040 Uiso 1 1 calc R . .
H22C H 0.9489 0.7364 0.8597 0.040 Uiso 1 1 calc R . .
C23 C 0.8603(3) 0.6382(8) 0.7424(3) 0.0271(17) Uani 1 1 d . . .
H23A H 0.8469 0.6043 0.6982 0.041 Uiso 1 1 calc R . .
H23B H 0.8603 0.7388 0.7423 0.041 Uiso 1 1 calc R . .
H23C H 0.8314 0.6050 0.7563 0.041 Uiso 1 1 calc R . .
N3 N 0.9550(2) 0.2147(6) 0.8537(2) 0.0159(12) Uani 1 1 d . . .
C31 C 0.9696(3) 0.1490(8) 0.9169(3) 0.0209(16) Uani 1 1 d . . .
H31 H 1.0087 0.0943 0.9325 0.025 Uiso 1 1 calc R . .
C32 C 0.9826(3) 0.2565(9) 0.9688(3) 0.0306(19) Uani 1 1 d . . .
H32A H 1.0159 0.3180 0.9734 0.046 Uiso 1 1 calc R . .
H32B H 0.9958 0.2111 1.0109 0.046 Uiso 1 1 calc R . .
H32C H 0.9446 0.3099 0.9558 0.046 Uiso 1 1 calc R . .
C33 C 0.9183(3) 0.0493(9) 0.9080(3) 0.0304(19) Uani 1 1 d . . .
H33A H 0.9113 -0.0186 0.8744 0.046 Uiso 1 1 calc R . .
H33B H 0.8796 0.1003 0.8944 0.046 Uiso 1 1 calc R . .
H33C H 0.9311 0.0023 0.9496 0.046 Uiso 1 1 calc R . .
S1 S 0.16298(13) 0.6190(4) 0.01639(14) 0.0264(10) Uiso 0.588(6) 1 d PDU A 1
C41 C 0.2145(6) 0.7214(17) 0.0687(7) 0.041(4) Uiso 0.588(6) 1 d PDU A 1
H41A H 0.2229 0.7942 0.0455 0.061 Uiso 0.588(6) 1 calc PR A 1
H41B H 0.2531 0.6704 0.0967 0.061 Uiso 0.588(6) 1 calc PR A 1
H41C H 0.1991 0.7622 0.0957 0.061 Uiso 0.588(6) 1 calc PR A 1
C42 C 0.1441(9) 0.4883(17) 0.0446(9) 0.047(6) Uiso 0.588(6) 1 d PDU A 1
H42A H 0.1130 0.4328 0.0080 0.070 Uiso 0.588(6) 1 calc PR A 1
H42B H 0.1264 0.5202 0.0712 0.070 Uiso 0.588(6) 1 calc PR A 1
H42C H 0.1813 0.4326 0.0718 0.070 Uiso 0.588(6) 1 calc PR A 1
O43 O 0.1785(6) 0.5631(14) -0.0345(4) 0.021(4) Uiso 0.588(6) 1 d PDU A 1
S1' S 0.20788(18) 0.5609(5) 0.03734(19) 0.0225(14) Uiso 0.412(6) 1 d PDU A 2
C41' C 0.2352(8) 0.6904(18) 0.0849(8) 0.026(4) Uiso 0.412(6) 1 d PDU A 2
H41D H 0.2629 0.7423 0.0744 0.039 Uiso 0.412(6) 1 calc PR A 2
H41E H 0.2588 0.6590 0.1305 0.039 Uiso 0.412(6) 1 calc PR A 2
H41F H 0.2007 0.7493 0.0789 0.039 Uiso 0.412(6) 1 calc PR A 2
C42' C 0.1609(10) 0.473(2) 0.0545(11) 0.030(6) Uiso 0.412(6) 1 d PDU A 2
H42D H 0.1437 0.3946 0.0248 0.045 Uiso 0.412(6) 1 calc PR A 2
H42E H 0.1267 0.5328 0.0490 0.045 Uiso 0.412(6) 1 calc PR A 2
H42F H 0.1844 0.4408 0.1000 0.045 Uiso 0.412(6) 1 calc PR A 2
O43' O 0.1890(8) 0.580(2) -0.0329(6) 0.027(6) Uiso 0.412(6) 1 d PDU A 2

loop_
_atom_site_aniso_label
_atom_site_aniso_U_11
_atom_site_aniso_U_22
_atom_site_aniso_U_33
_atom_site_aniso_U_23
_atom_site_aniso_U_13
_atom_site_aniso_U_12
Pd1 0.0105(2) 0.0172(3) 0.0101(2) 0.0006(2) 0.00514(19) 0.00109(19)
Pd2 0.0109(2) 0.0188(3) 0.0105(2) 0.0010(2) 0.0053(2) 0.00094(19)
Pd3 0.0157(2) 0.0148(3) 0.0197(3) 0.0009(2) 0.0116(2) 0.0017(2)
P1 0.0120(7) 0.0169(11) 0.0117(8) -0.0005(7) 0.0068(7) 0.0014(6)
O11 0.016(2) 0.021(3) 0.022(2) 0.001(2) 0.0130(19) 0.0005(19)
O1 0.030(2) 0.026(3) 0.041(3) -0.021(2) 0.026(2) -0.012(2)
O2 0.033(3) 0.025(3) 0.036(3) -0.015(2) 0.024(2) -0.014(2)
O3 0.020(2) 0.036(4) 0.016(2) 0.003(2) 0.009(2) 0.007(2)
O4 0.015(2) 0.037(4) 0.015(2) 0.011(2) 0.0050(19) 0.004(2)
O5 0.014(2) 0.021(3) 0.011(2) 0.0017(19) 0.0052(19) 0.0018(18)
C1 0.012(3) 0.018(4) 0.020(3) 0.004(3) 0.007(3) 0.002(3)
C2 0.025(4) 0.034(6) 0.036(4) -0.012(4) 0.013(3) -0.007(3)
C3 0.021(3) 0.013(4) 0.020(3) 0.000(3) 0.009(3) -0.001(3)
C4 0.022(3) 0.042(6) 0.020(3) 0.012(3) 0.009(3) 0.011(3)
N1 0.009(2) 0.020(4) 0.015(3) -0.003(2) 0.006(2) 0.000(2)
C11 0.016(3) 0.013(4) 0.018(3) -0.009(3) 0.009(3) -0.005(3)
C12 0.017(3) 0.036(5) 0.016(3) 0.006(3) 0.008(3) 0.000(3)
C13 0.021(3) 0.029(5) 0.024(4) 0.000(3) 0.011(3) 0.000(3)
N2 0.013(2) 0.011(3) 0.012(2) -0.002(2) 0.006(2) 0.001(2)
C21 0.017(3) 0.018(4) 0.019(3) -0.003(3) 0.009(3) 0.004(3)
C22 0.037(4) 0.020(5) 0.027(4) -0.011(3) 0.019(3) -0.003(3)
C23 0.023(3) 0.022(5) 0.033(4) 0.003(3) 0.012(3) 0.007(3)
N3 0.014(2) 0.021(4) 0.013(3) 0.005(2) 0.006(2) 0.006(2)
C31 0.017(3) 0.028(5) 0.016(3) 0.014(3) 0.008(3) 0.009(3)
C32 0.026(4) 0.045(6) 0.021(4) 0.002(4) 0.012(3) 0.003(3)
C33 0.024(3) 0.038(6) 0.030(4) 0.017(4) 0.014(3) 0.009(3)

loop_
_atom_type_symbol
_atom_type_description
_atom_type_scat_dispersion_real
_atom_type_scat_dispersion_imag
_atom_type_scat_source
C C 0.0033 0.0016 'International Tables Vol C Tables 4.2.6.8 and 6.1.1.4'
H H 0.0000 0.0000 'International Tables Vol C Tables 4.2.6.8 and 6.1.1.4'
N N 0.0061 0.0033 'International Tables Vol C Tables 4.2.6.8 and 6.1.1.4'
O O 0.0106 0.0060 'International Tables Vol C Tables 4.2.6.8 and 6.1.1.4'
P P 0.1023 0.0942 'International Tables Vol C Tables 4.2.6.8 and 6.1.1.4'
S S 0.1246 0.1234 'International Tables Vol C Tables 4.2.6.8 and 6.1.1.4'
Pd Pd -0.9988 1.0072 'International Tables Vol C Tables 4.2.6.8 and 6.1.1.4'

loop_
_geom_angle_atom_site_label_1
_geom_angle_atom_site_label_2
_geom_angle_atom_site_label_3
_geom_angle
_geom_angle_site_symmetry_1
_geom_angle_site_symmetry_3
N1 Pd1 O5 174.69(17) 2_756 .
N1 Pd1 O3 91.74(19) 2_756 .
O5 Pd1 O3 93.35(17) . .
N1 Pd1 N2 76.6(2) 2_756 2_756
O5 Pd1 N2 98.46(18) . 2_756
O3 Pd1 N2 166.92(17) . 2_756
N1 Pd1 P1 38.22(15) 2_756 2_756
O5 Pd1 P1 137.07(12) . 2_756
O3 Pd1 P1 128.88(13) . 2_756
N2 Pd1 P1 38.75(14) 2_756 2_756
N1 Pd1 Pd2 136.21(15) 2_756 .
O5 Pd1 Pd2 43.69(12) . .
O3 Pd1 Pd2 80.09(11) . .
N2 Pd1 Pd2 112.43(12) 2_756 .
P1 Pd1 Pd2 138.44(4) 2_756 .
N1 Pd1 Pd3 41.43(14) 2_756 2_756
O5 Pd1 Pd3 136.12(12) . 2_756
O3 Pd1 Pd3 96.83(15) . 2_756
N2 Pd1 Pd3 78.49(15) 2_756 2_756
P1 Pd1 Pd3 55.97(4) 2_756 2_756
Pd2 Pd1 Pd3 96.511(19) . 2_756
N1 Pd1 H5 161.0(10) 2_756 .
O5 Pd1 H5 24.3(9) . .
O3 Pd1 H5 70.2(14) . .
N2 Pd1 H5 120.6(16) 2_756 .
P1 Pd1 H5 156(2) 2_756 .
Pd2 Pd1 H5 48(2) . .
Pd3 Pd1 H5 143(3) 2_756 .
N3 Pd2 O4 91.46(19) . .
N3 Pd2 O5 174.29(17) . .
O4 Pd2 O5 94.07(18) . .
N3 Pd2 N2 76.5(2) . .
O4 Pd2 N2 166.31(17) . .
O5 Pd2 N2 98.14(18) . .
N3 Pd2 P1 38.29(14) . .
O4 Pd2 P1 128.25(13) . .
O5 Pd2 P1 136.65(12) . .
N2 Pd2 P1 38.79(14) . .
N3 Pd2 Pd1 136.58(15) . .
O4 Pd2 Pd1 79.69(11) . .
O5 Pd2 Pd1 43.63(12) . .
N2 Pd2 Pd1 113.53(12) . .
P1 Pd2 Pd1 140.50(4) . .
N3 Pd2 Pd3 40.36(14) . .
O4 Pd2 Pd3 97.89(16) . .
O5 Pd2 Pd3 136.98(11) . .
N2 Pd2 Pd3 77.28(15) . .
P1 Pd2 Pd3 55.37(4) . .
Pd1 Pd2 Pd3 98.440(19) . .
O2 Pd3 O1 92.6(2) 2_756 .
O2 Pd3 N3 95.5(2) 2_756 .
O1 Pd3 N3 170.30(18) . .
O2 Pd3 N1 169.01(17) 2_756 .
O1 Pd3 N1 95.4(2) . .
N3 Pd3 N1 75.87(19) . .
O2 Pd3 P1 133.55(14) 2_756 .
O1 Pd3 P1 133.50(15) . .
N3 Pd3 P1 38.09(14) . .
N1 Pd3 P1 38.08(14) . .
O2 Pd3 Pd1 146.93(13) 2_756 2_756
O1 Pd3 Pd1 90.16(16) . 2_756
N3 Pd3 Pd1 86.00(15) . 2_756
N1 Pd3 Pd1 40.74(14) . 2_756
P1 Pd3 Pd1 55.66(4) . 2_756
O2 Pd3 Pd2 92.07(16) 2_756 .
O1 Pd3 Pd2 145.16(14) . .
N3 Pd3 Pd2 39.95(14) . .
N1 Pd3 Pd2 85.59(15) . .
P1 Pd3 Pd2 55.00(4) . .
Pd1 Pd3 Pd2 68.147(19) 2_756 .
O11 P1 N1 120.3(2) . .
O11 P1 N3 120.2(2) . .
N1 P1 N3 96.3(3) . .
O11 P1 N2 121.1(3) . .
N1 P1 N2 96.4(2) . .
N3 P1 N2 96.6(2) . .
O11 P1 Pd2 132.91(19) . .
N1 P1 Pd2 106.78(16) . .
N3 P1 Pd2 48.07(19) . .
N2 P1 Pd2 49.36(16) . .
O11 P1 Pd1 134.38(19) . 2_756
N1 P1 Pd1 47.71(18) . 2_756
N3 P1 Pd1 105.37(16) . 2_756
N2 P1 Pd1 49.22(16) . 2_756
Pd2 P1 Pd1 78.99(4) . 2_756
O11 P1 Pd3 144.3(2) . .
N1 P1 Pd3 48.40(17) . .
N3 P1 Pd3 48.33(18) . .
N2 P1 Pd3 94.63(18) . .
Pd2 P1 Pd3 69.63(4) . .
Pd1 P1 Pd3 68.37(4) 2_756 .
C1 O1 Pd3 134.6(4) . .
C1 O2 Pd3 140.2(4) . 2_756
C3 O3 Pd1 126.8(4) . .
C3 O4 Pd2 127.6(4) . .
Pd1 O5 Pd2 92.7(2) . .
Pd1 O5 H5 85(6) . .
Pd2 O5 H5 89(6) . .
O2 C1 O1 128.5(6) . .
O2 C1 C2 115.5(6) . .
O1 C1 C2 115.9(5) . .
C1 C2 H2A 109.5 . .
C1 C2 H2B 109.5 . .
H2A C2 H2B 109.5 . .
C1 C2 H2C 109.5 . .
H2A C2 H2C 109.5 . .
H2B C2 H2C 109.5 . .
O3 C3 O4 125.7(6) . .
O3 C3 C4 118.3(5) . .
O4 C3 C4 116.0(5) . .
C3 C4 H4A 109.5 . .
C3 C4 H4B 109.5 . .
H4A C4 H4B 109.5 . .
C3 C4 H4C 109.5 . .
H4A C4 H4C 109.5 . .
H4B C4 H4C 109.5 . .
C11 N1 P1 125.6(4) . .
C11 N1 Pd1 118.7(4) . 2_756
P1 N1 Pd1 94.1(3) . 2_756
C11 N1 Pd3 120.4(4) . .
P1 N1 Pd3 93.5(2) . .
Pd1 N1 Pd3 97.83(18) 2_756 .
N1 C11 C12 110.8(6) . .
N1 C11 C13 111.6(5) . .
C12 C11 C13 112.7(5) . .
N1 C11 H11 107.1 . .
C12 C11 H11 107.1 . .
C13 C11 H11 107.1 . .
C11 C12 H12A 109.5 . .
C11 C12 H12B 109.5 . .
H12A C12 H12B 109.5 . .
C11 C12 H12C 109.5 . .
H12A C12 H12C 109.5 . .
H12B C12 H12C 109.5 . .
C11 C13 H13A 109.5 . .
C11 C13 H13B 109.5 . .
H13A C13 H13B 109.5 . .
C11 C13 H13C 109.5 . .
H13A C13 H13C 109.5 . .
H13B C13 H13C 109.5 . .
C21 N2 P1 125.8(4) . .
C21 N2 Pd1 114.8(4) . 2_756
P1 N2 Pd1 92.0(2) . 2_756
C21 N2 Pd2 115.1(4) . .
P1 N2 Pd2 91.9(2) . .
Pd1 N2 Pd2 114.0(2) 2_756 .
N2 C21 C22 112.2(5) . .
N2 C21 C23 112.1(5) . .
C22 C21 C23 111.2(5) . .
N2 C21 H21 107.0 . .
C22 C21 H21 107.0 . .
C23 C21 H21 107.0 . .
C21 C22 H22A 109.5 . .
C21 C22 H22B 109.5 . .
H22A C22 H22B 109.5 . .
C21 C22 H22C 109.5 . .
H22A C22 H22C 109.5 . .
H22B C22 H22C 109.5 . .
C21 C23 H23A 109.5 . .
C21 C23 H23B 109.5 . .
H23A C23 H23B 109.5 . .
C21 C23 H23C 109.5 . .
H23A C23 H23C 109.5 . .
H23B C23 H23C 109.5 . .
C31 N3 P1 125.6(4) . .
C31 N3 Pd2 119.0(4) . .
P1 N3 Pd2 93.6(3) . .
C31 N3 Pd3 119.1(5) . .
P1 N3 Pd3 93.6(2) . .
Pd2 N3 Pd3 99.69(19) . .
N3 C31 C32 111.0(6) . .
N3 C31 C33 111.8(5) . .
C32 C31 C33 111.8(5) . .
N3 C31 H31 107.4 . .
C32 C31 H31 107.4 . .
C33 C31 H31 107.4 . .
C31 C32 H32A 109.5 . .
C31 C32 H32B 109.5 . .
H32A C32 H32B 109.5 . .
C31 C32 H32C 109.5 . .
H32A C32 H32C 109.5 . .
H32B C32 H32C 109.5 . .
C31 C33 H33A 109.5 . .
C31 C33 H33B 109.5 . .
H33A C33 H33B 109.5 . .
C31 C33 H33C 109.5 . .
H33A C33 H33C 109.5 . .
H33B C33 H33C 109.5 . .
O43 S1 C41 114.0(7) . .
O43 S1 C42 106.6(8) . .
C41 S1 C42 117.3(8) . .
S1 C41 H41A 109.5 . .
S1 C41 H41B 109.5 . .
H41A C41 H41B 109.5 . .
S1 C41 H41C 109.5 . .
H41A C41 H41C 109.5 . .
H41B C41 H41C 109.5 . .
S1 C42 H42A 109.5 . .
S1 C42 H42B 109.5 . .
H42A C42 H42B 109.5 . .
S1 C42 H42C 109.5 . .
H42A C42 H42C 109.5 . .
H42B C42 H42C 109.5 . .
O43' S1' C41' 118.1(10) . .
O43' S1' C42' 118.2(10) . .
C41' S1' C42' 109.7(10) . .
S1' C41' H41D 109.5 . .
S1' C41' H41E 109.5 . .
H41D C41' H41E 109.5 . .
S1' C41' H41F 109.5 . .
H41D C41' H41F 109.5 . .
H41E C41' H41F 109.5 . .
S1' C42' H42D 109.5 . .
S1' C42' H42E 109.5 . .
H42D C42' H42E 109.5 . .
S1' C42' H42F 109.5 . .
H42D C42' H42F 109.5 . .
H42E C42' H42F 109.5 . .

loop_
_geom_bond_atom_site_label_1
_geom_bond_atom_site_label_2
_geom_bond_distance
_geom_bond_site_symmetry_2
Pd1 N1 2.015(5) 2_756
Pd1 O5 2.045(4) .
Pd1 O3 2.051(4) .
Pd1 N2 2.059(5) 2_756
Pd1 P1 2.7169(15) 2_756
Pd1 Pd2 2.9609(6) .
Pd1 Pd3 3.0588(8) 2_756
Pd1 H5 2.15(9) .
Pd2 N3 2.024(5) .
Pd2 O4 2.043(4) .
Pd2 O5 2.047(4) .
Pd2 N2 2.061(5) .
Pd2 P1 2.7151(15) .
Pd2 Pd3 3.1071(8) .
Pd3 O2 2.032(4) 2_756
Pd3 O1 2.036(4) .
Pd3 N3 2.041(5) .
Pd3 N1 2.043(5) .
Pd3 P1 2.7272(18) .
Pd3 Pd1 3.0588(8) 2_756
P1 O11 1.463(4) .
P1 N1 1.685(5) .
P1 N3 1.686(5) .
P1 N2 1.702(5) .
P1 Pd1 2.7170(15) 2_756
O1 C1 1.247(7) .
O2 C1 1.245(7) .
O2 Pd3 2.032(4) 2_756
O3 C3 1.257(7) .
O4 C3 1.264(7) .
O5 H5 0.89(2) .
C1 C2 1.510(10) .
C2 H2A 0.9800 .
C2 H2B 0.9800 .
C2 H2C 0.9800 .
C3 C4 1.502(9) .
C4 H4A 0.9800 .
C4 H4B 0.9800 .
C4 H4C 0.9800 .
N1 C11 1.485(7) .
N1 Pd1 2.015(5) 2_756
C11 C12 1.519(9) .
C11 C13 1.520(9) .
C11 H11 1.0000 .
C12 H12A 0.9800 .
C12 H12B 0.9800 .
C12 H12C 0.9800 .
C13 H13A 0.9800 .
C13 H13B 0.9800 .
C13 H13C 0.9800 .
N2 C21 1.503(9) .
N2 Pd1 2.059(5) 2_756
C21 C22 1.513(8) .
C21 C23 1.525(8) .
C21 H21 1.0000 .
C22 H22A 0.9800 .
C22 H22B 0.9800 .
C22 H22C 0.9800 .
C23 H23A 0.9800 .
C23 H23B 0.9800 .
C23 H23C 0.9800 .
N3 C31 1.491(7) .
C31 C32 1.519(10) .
C31 C33 1.529(10) .
C31 H31 1.0000 .
C32 H32A 0.9800 .
C32 H32B 0.9800 .
C32 H32C 0.9800 .
C33 H33A 0.9800 .
C33 H33B 0.9800 .
C33 H33C 0.9800 .
S1 O43 1.536(9) .
S1 C41 1.599(11) .
S1 C42 1.613(12) .
C41 H41A 0.9800 .
C41 H41B 0.9800 .
C41 H41C 0.9800 .
C42 H42A 0.9800 .
C42 H42B 0.9800 .
C42 H42C 0.9800 .
S1' O43' 1.490(12) .
S1' C41' 1.594(13) .
S1' C42' 1.653(13) .
C41' H41D 0.9800 .
C41' H41E 0.9800 .
C41' H41F 0.9800 .
C42' H42D 0.9800 .
C42' H42E 0.9800 .
C42' H42F 0.9800 .

loop_
_geom_hbond_atom_site_label_D
_geom_hbond_atom_site_label_H
_geom_hbond_atom_site_label_A
_geom_hbond_distance_DH
_geom_hbond_distance_HA
_geom_hbond_distance_DA
_geom_hbond_angle_DHA
_geom_hbond_site_symmetry_A
O5 H5 O43 0.89(2) 2.12(7) 2.840(11) 138(9) 1_656
O5 H5 O43' 0.89(2) 2.32(8) 3.019(16) 135(9) 1_656

loop_
_geom_torsion_atom_site_label_1
_geom_torsion_atom_site_label_2
_geom_torsion_atom_site_label_3
_geom_torsion_atom_site_label_4
_geom_torsion
_geom_torsion_site_symmetry_1
_geom_torsion_site_symmetry_4
N1 Pd1 Pd2 N3 -0.6(3) 2_756 .
O5 Pd1 Pd2 N3 171.7(3) . .
O3 Pd1 Pd2 N3 -82.7(2) . .
N2 Pd1 Pd2 N3 93.3(3) 2_756 .
P1 Pd1 Pd2 N3 57.1(2) 2_756 .
Pd3 Pd1 Pd2 N3 13.1(2) 2_756 .
N1 Pd1 Pd2 O4 80.5(2) 2_756 .
O5 Pd1 Pd2 O4 -107.2(2) . .
O3 Pd1 Pd2 O4 -1.6(2) . .
N2 Pd1 Pd2 O4 174.5(2) 2_756 .
P1 Pd1 Pd2 O4 138.18(17) 2_756 .
Pd3 Pd1 Pd2 O4 94.25(16) 2_756 .
N1 Pd1 Pd2 O5 -172.3(2) 2_756 .
O3 Pd1 Pd2 O5 105.6(2) . .
N2 Pd1 Pd2 O5 -78.4(2) 2_756 .
P1 Pd1 Pd2 O5 -114.64(17) 2_756 .
Pd3 Pd1 Pd2 O5 -158.57(16) 2_756 .
N1 Pd1 Pd2 N2 -95.8(3) 2_756 .
O5 Pd1 Pd2 N2 76.5(2) . .
O3 Pd1 Pd2 N2 -177.9(2) . .
N2 Pd1 Pd2 N2 -1.83(12) 2_756 .
P1 Pd1 Pd2 N2 -38.11(18) 2_756 .
Pd3 Pd1 Pd2 N2 -82.04(17) 2_756 .
N1 Pd1 Pd2 P1 -59.7(2) 2_756 .
O5 Pd1 Pd2 P1 112.60(17) . .
O3 Pd1 Pd2 P1 -141.81(17) . .
N2 Pd1 Pd2 P1 34.23(18) 2_756 .
P1 Pd1 Pd2 P1 -2.05(6) 2_756 .
Pd3 Pd1 Pd2 P1 -45.98(7) 2_756 .
N1 Pd1 Pd2 Pd3 -16.04(19) 2_756 .
O5 Pd1 Pd2 Pd3 156.27(16) . .
O3 Pd1 Pd2 Pd3 -98.13(15) . .
N2 Pd1 Pd2 Pd3 77.91(17) 2_756 .
P1 Pd1 Pd2 Pd3 41.63(7) 2_756 .
Pd3 Pd1 Pd2 Pd3 -2.30(2) 2_756 .
N3 Pd2 Pd3 O2 -96.1(2) . 2_756
O4 Pd2 Pd3 O2 -13.13(16) . 2_756
O5 Pd2 Pd3 O2 91.6(2) . 2_756
N2 Pd2 Pd3 O2 179.89(17) . 2_756
P1 Pd2 Pd3 O2 -144.72(12) . 2_756
Pd1 Pd2 Pd3 O2 67.54(11) . 2_756
N3 Pd2 Pd3 O1 166.4(3) . .
O4 Pd2 Pd3 O1 -110.7(3) . .
O5 Pd2 Pd3 O1 -6.0(3) . .
N2 Pd2 Pd3 O1 82.3(3) . .
P1 Pd2 Pd3 O1 117.7(3) . .
Pd1 Pd2 Pd3 O1 -30.0(3) . .
O4 Pd2 Pd3 N3 82.9(2) . .
O5 Pd2 Pd3 N3 -172.4(3) . .
N2 Pd2 Pd3 N3 -84.1(2) . .
P1 Pd2 Pd3 N3 -48.7(2) . .
Pd1 Pd2 Pd3 N3 163.6(2) . .
N3 Pd2 Pd3 N1 73.2(3) . .
O4 Pd2 Pd3 N1 156.11(17) . .
O5 Pd2 Pd3 N1 -99.2(2) . .
N2 Pd2 Pd3 N1 -10.87(18) . .
P1 Pd2 Pd3 N1 24.52(13) . .
Pd1 Pd2 Pd3 N1 -123.22(13) . .
N3 Pd2 Pd3 P1 48.7(2) . .
O4 Pd2 Pd3 P1 131.59(12) . .
O5 Pd2 Pd3 P1 -123.72(18) . .
N2 Pd2 Pd3 P1 -35.39(13) . .
Pd1 Pd2 Pd3 P1 -147.73(4) . .
N3 Pd2 Pd3 Pd1 111.2(2) . 2_756
O4 Pd2 Pd3 Pd1 -165.87(11) . 2_756
O5 Pd2 Pd3 Pd1 -61.19(17) . 2_756
N2 Pd2 Pd3 Pd1 27.15(12) . 2_756
P1 Pd2 Pd3 Pd1 62.54(4) . 2_756
Pd1 Pd2 Pd3 Pd1 -85.199(18) . 2_756
N3 Pd2 P1 O11 95.1(4) . .
O4 Pd2 P1 O11 76.2(3) . .
O5 Pd2 P1 O11 -88.9(3) . .
N2 Pd2 P1 O11 -97.6(4) . .
Pd1 Pd2 P1 O11 -157.1(3) . .
Pd3 Pd2 P1 O11 146.8(3) . .
N3 Pd2 P1 N1 -83.3(3) . .
O4 Pd2 P1 N1 -102.2(3) . .
O5 Pd2 P1 N1 92.6(3) . .
N2 Pd2 P1 N1 84.0(3) . .
Pd1 Pd2 P1 N1 24.5(2) . .
Pd3 Pd2 P1 N1 -31.6(2) . .
O4 Pd2 P1 N3 -18.9(3) . .
O5 Pd2 P1 N3 176.0(3) . .
N2 Pd2 P1 N3 167.3(3) . .
Pd1 Pd2 P1 N3 107.8(2) . .
Pd3 Pd2 P1 N3 51.7(2) . .
N3 Pd2 P1 N2 -167.3(3) . .
O4 Pd2 P1 N2 173.8(3) . .
O5 Pd2 P1 N2 8.6(3) . .
Pd1 Pd2 P1 N2 -59.5(2) . .
Pd3 Pd2 P1 N2 -115.6(2) . .
N3 Pd2 P1 Pd1 -122.5(2) . 2_756
O4 Pd2 P1 Pd1 -141.44(18) . 2_756
O5 Pd2 P1 Pd1 53.41(18) . 2_756
N2 Pd2 P1 Pd1 44.8(2) . 2_756
Pd1 Pd2 P1 Pd1 -14.71(8) . 2_756
Pd3 Pd2 P1 Pd1 -70.83(3) . 2_756
N3 Pd2 P1 Pd3 -51.7(2) . .
O4 Pd2 P1 Pd3 -70.61(19) . .
O5 Pd2 P1 Pd3 124.25(17) . .
N2 Pd2 P1 Pd3 115.6(2) . .
Pd1 Pd2 P1 Pd3 56.12(7) . .
O2 Pd3 P1 O11 -83.9(4) 2_756 .
O1 Pd3 P1 O11 87.5(4) . .
N3 Pd3 P1 O11 -85.2(4) . .
N1 Pd3 P1 O11 85.5(4) . .
Pd1 Pd3 P1 O11 137.5(3) 2_756 .
Pd2 Pd3 P1 O11 -136.7(3) . .
O2 Pd3 P1 N1 -169.4(3) 2_756 .
O1 Pd3 P1 N1 2.1(3) . .
N3 Pd3 P1 N1 -170.7(3) . .
Pd1 Pd3 P1 N1 52.0(2) 2_756 .
Pd2 Pd3 P1 N1 137.9(2) . .
O2 Pd3 P1 N3 1.4(3) 2_756 .
O1 Pd3 P1 N3 172.8(3) . .
N1 Pd3 P1 N3 170.7(3) . .
Pd1 Pd3 P1 N3 -137.3(2) 2_756 .
Pd2 Pd3 P1 N3 -51.4(2) . .
O2 Pd3 P1 N2 96.1(2) 2_756 .
O1 Pd3 P1 N2 -92.4(2) . .
N3 Pd3 P1 N2 94.8(3) . .
N1 Pd3 P1 N2 -94.5(3) . .
Pd1 Pd3 P1 N2 -42.52(16) 2_756 .
Pd2 Pd3 P1 N2 43.35(16) . .
O2 Pd3 P1 Pd2 52.79(19) 2_756 .
O1 Pd3 P1 Pd2 -135.80(19) . .
N3 Pd3 P1 Pd2 51.4(2) . .
N1 Pd3 P1 Pd2 -137.9(2) . .
Pd1 Pd3 P1 Pd2 -85.87(4) 2_756 .
O2 Pd3 P1 Pd1 138.66(19) 2_756 2_756
O1 Pd3 P1 Pd1 -49.93(19) . 2_756
N3 Pd3 P1 Pd1 137.3(2) . 2_756
N1 Pd3 P1 Pd1 -52.0(2) . 2_756
Pd2 Pd3 P1 Pd1 85.87(4) . 2_756
O2 Pd3 O1 C1 -55.1(7) 2_756 .
N3 Pd3 O1 C1 158.5(11) . .
N1 Pd3 O1 C1 132.4(7) . .
P1 Pd3 O1 C1 131.1(6) . .
Pd1 Pd3 O1 C1 91.9(7) 2_756 .
Pd2 Pd3 O1 C1 42.3(8) . .
N1 Pd1 O3 C3 -133.5(6) 2_756 .
O5 Pd1 O3 C3 45.0(6) . .
N2 Pd1 O3 C3 -160.4(8) 2_756 .
P1 Pd1 O3 C3 -143.4(5) 2_756 .
Pd2 Pd1 O3 C3 3.2(6) . .
Pd3 Pd1 O3 C3 -92.2(6) 2_756 .
N3 Pd2 O4 C3 138.1(6) . .
O5 Pd2 O4 C3 -40.5(6) . .
N2 Pd2 O4 C3 166.3(8) . .
P1 Pd2 O4 C3 149.7(5) . .
Pd1 Pd2 O4 C3 0.9(6) . .
Pd3 Pd2 O4 C3 98.1(6) . .
N1 Pd1 O5 Pd2 92(2) 2_756 .
O3 Pd1 O5 Pd2 -71.88(18) . .
N2 Pd1 O5 Pd2 113.75(17) 2_756 .
P1 Pd1 O5 Pd2 117.72(15) 2_756 .
Pd3 Pd1 O5 Pd2 31.6(2) 2_756 .
N3 Pd2 O5 Pd1 -95.1(19) . .
O4 Pd2 O5 Pd1 70.45(18) . .
N2 Pd2 O5 Pd1 -115.74(17) . .
P1 Pd2 O5 Pd1 -121.20(14) . .
Pd3 Pd2 O5 Pd1 -35.7(2) . .
Pd3 O2 C1 O1 -5.3(13) 2_756 .
Pd3 O2 C1 C2 176.5(5) 2_756 .
Pd3 O1 C1 O2 -7.6(12) . .
Pd3 O1 C1 C2 170.5(5) . .
Pd1 O3 C3 O4 -3.8(11) . .
Pd1 O3 C3 C4 175.6(5) . .
Pd2 O4 C3 O3 1.2(11) . .
Pd2 O4 C3 C4 -178.2(5) . .
O11 P1 N1 C11 -5.7(6) . .
N3 P1 N1 C11 124.9(5) . .
N2 P1 N1 C11 -137.7(5) . .
Pd2 P1 N1 C11 172.9(5) . .
Pd1 P1 N1 C11 -130.0(6) 2_756 .
Pd3 P1 N1 C11 131.9(6) . .
O11 P1 N1 Pd1 124.3(3) . 2_756
N3 P1 N1 Pd1 -105.1(2) . 2_756
N2 P1 N1 Pd1 -7.6(2) . 2_756
Pd2 P1 N1 Pd1 -57.0(2) . 2_756
Pd3 P1 N1 Pd1 -98.1(2) . 2_756
O11 P1 N1 Pd3 -137.6(3) . .
N3 P1 N1 Pd3 -7.0(2) . .
N2 P1 N1 Pd3 90.5(2) . .
Pd2 P1 N1 Pd3 41.1(2) . .
Pd1 P1 N1 Pd3 98.1(2) 2_756 .
O2 Pd3 N1 C11 -90.8(12) 2_756 .
O1 Pd3 N1 C11 46.1(4) . .
N3 Pd3 N1 C11 -129.5(4) . .
P1 Pd3 N1 C11 -135.4(5) . .
Pd1 Pd3 N1 C11 130.0(5) 2_756 .
Pd2 Pd3 N1 C11 -168.9(4) . .
O2 Pd3 N1 P1 44.6(12) 2_756 .
O1 Pd3 N1 P1 -178.5(2) . .
N3 Pd3 N1 P1 5.9(2) . .
Pd1 Pd3 N1 P1 -94.6(3) 2_756 .
Pd2 Pd3 N1 P1 -33.45(18) . .
O2 Pd3 N1 Pd1 139.2(10) 2_756 2_756
O1 Pd3 N1 Pd1 -83.9(2) . 2_756
N3 Pd3 N1 Pd1 100.5(2) . 2_756
P1 Pd3 N1 Pd1 94.6(3) . 2_756
Pd2 Pd3 N1 Pd1 61.15(16) . 2_756
P1 N1 C11 C12 58.6(7) . .
Pd1 N1 C11 C12 -60.8(6) 2_756 .
Pd3 N1 C11 C12 179.1(4) . .
P1 N1 C11 C13 -67.8(7) . .
Pd1 N1 C11 C13 172.7(4) 2_756 .
Pd3 N1 C11 C13 52.7(6) . .
O11 P1 N2 C21 -1.1(6) . .
N1 P1 N2 C21 130.3(5) . .
N3 P1 N2 C21 -132.5(5) . .
Pd2 P1 N2 C21 -123.1(5) . .
Pd1 P1 N2 C21 122.8(5) 2_756 .
Pd3 P1 N2 C21 178.9(4) . .
O11 P1 N2 Pd1 -123.9(2) . 2_756
N1 P1 N2 Pd1 7.5(2) . 2_756
N3 P1 N2 Pd1 104.6(2) . 2_756
Pd2 P1 N2 Pd1 114.1(2) . 2_756
Pd3 P1 N2 Pd1 56.07(15) . 2_756
O11 P1 N2 Pd2 122.0(2) . .
N1 P1 N2 Pd2 -106.6(2) . .
N3 P1 N2 Pd2 -9.5(2) . .
Pd1 P1 N2 Pd2 -114.1(2) 2_756 .
Pd3 P1 N2 Pd2 -58.01(15) . .
N3 Pd2 N2 C21 139.4(4) . .
O4 Pd2 N2 C21 110.3(9) . .
O5 Pd2 N2 C21 -42.7(4) . .
P1 Pd2 N2 C21 131.3(5) . .
Pd1 Pd2 N2 C21 -85.4(4) . .
Pd3 Pd2 N2 C21 -179.1(4) . .
N3 Pd2 N2 P1 8.0(2) . .
O4 Pd2 N2 P1 -21.1(10) . .
O5 Pd2 N2 P1 -174.0(2) . .
Pd1 Pd2 N2 P1 143.30(13) . .
Pd3 Pd2 N2 P1 49.52(16) . .
N3 Pd2 N2 Pd1 -85.0(3) . 2_756
O4 Pd2 N2 Pd1 -114.1(8) . 2_756
O5 Pd2 N2 Pd1 92.9(2) . 2_756
P1 Pd2 N2 Pd1 -93.0(3) . 2_756
Pd1 Pd2 N2 Pd1 50.2(3) . 2_756
Pd3 Pd2 N2 Pd1 -43.5(2) . 2_756
P1 N2 C21 C22 61.8(6) . .
Pd1 N2 C21 C22 174.1(4) 2_756 .
Pd2 N2 C21 C22 -50.6(6) . .
P1 N2 C21 C23 -64.2(6) . .
Pd1 N2 C21 C23 48.1(6) 2_756 .
Pd2 N2 C21 C23 -176.6(4) . .
O11 P1 N3 C31 7.6(7) . .
N1 P1 N3 C31 -123.1(6) . .
N2 P1 N3 C31 139.6(6) . .
Pd2 P1 N3 C31 130.0(6) . .
Pd1 P1 N3 C31 -170.9(5) 2_756 .
Pd3 P1 N3 C31 -130.0(6) . .
O11 P1 N3 Pd2 -122.4(3) . .
N1 P1 N3 Pd2 106.9(2) . .
N2 P1 N3 Pd2 9.7(2) . .
Pd1 P1 N3 Pd2 59.1(2) 2_756 .
Pd3 P1 N3 Pd2 100.0(2) . .
O11 P1 N3 Pd3 137.6(3) . .
N1 P1 N3 Pd3 7.0(2) . .
N2 P1 N3 Pd3 -90.3(2) . .
Pd2 P1 N3 Pd3 -100.0(2) . .
Pd1 P1 N3 Pd3 -40.8(2) 2_756 .
O4 Pd2 N3 C31 30.7(5) . .
O5 Pd2 N3 C31 -163.7(17) . .
N2 Pd2 N3 C31 -142.7(5) . .
P1 Pd2 N3 C31 -134.5(6) . .
Pd1 Pd2 N3 C31 107.2(4) . .
Pd3 Pd2 N3 C31 131.2(5) . .
O4 Pd2 N3 P1 165.3(2) . .
O5 Pd2 N3 P1 -29(2) . .
N2 Pd2 N3 P1 -8.1(2) . .
Pd1 Pd2 N3 P1 -118.24(19) . .
Pd3 Pd2 N3 P1 -94.3(2) . .
O4 Pd2 N3 Pd3 -100.5(2) . .
O5 Pd2 N3 Pd3 65(2) . .
N2 Pd2 N3 Pd3 86.1(2) . .
P1 Pd2 N3 Pd3 94.3(2) . .
Pd1 Pd2 N3 Pd3 -24.0(3) . .
O2 Pd3 N3 C31 -44.5(4) 2_756 .
O1 Pd3 N3 C31 101.8(13) . .
N1 Pd3 N3 C31 128.7(4) . .
P1 Pd3 N3 C31 134.5(5) . .
Pd1 Pd3 N3 C31 168.7(4) 2_756 .
Pd2 Pd3 N3 C31 -131.1(5) . .
O2 Pd3 N3 P1 -179.0(2) 2_756 .
O1 Pd3 N3 P1 -32.7(14) . .
N1 Pd3 N3 P1 -5.9(2) . .
Pd1 Pd3 N3 P1 34.16(18) 2_756 .
Pd2 Pd3 N3 P1 94.3(3) . .
O2 Pd3 N3 Pd2 86.7(2) 2_756 .
O1 Pd3 N3 Pd2 -127.0(12) . .
N1 Pd3 N3 Pd2 -100.2(2) . .
P1 Pd3 N3 Pd2 -94.3(3) . .
Pd1 Pd3 N3 Pd2 -60.16(16) 2_756 .
P1 N3 C31 C32 -64.3(7) . .
Pd2 N3 C31 C32 54.8(6) . .
Pd3 N3 C31 C32 176.7(4) . .
P1 N3 C31 C33 61.2(8) . .
Pd2 N3 C31 C33 -179.7(5) . .
Pd3 N3 C31 C33 -57.8(6) . .
